data_4069521
loop_
_publ_author_name
'Han, Yanan'
'Zhang, Jie'
'Han, Fuyan'
'Zhang, Zhengxing'
'Weng, Linhong'
'Zhou, Xigeng'

_publ_section_title
;
 Investigations on Organolanthanide Derivatives with the Hydrazonido
 (&#x2212;NHN&#x2550;CPh2) Ligand: Synthesis, Crystal Structure, and
 Reactivity
;
_journal_issue 13
_journal_name_full Organometallics
_journal_page_first 3916
_journal_paper_doi 10.1021/om900246b
_journal_volume 28
_journal_year 2009
_chemical_formula_sum 'C27 H29 Er N2 O'
_chemical_formula_weight 564.78
_chemical_name_systematic
; 
 ? 
;
_space_group_IT_number 14
_symmetry_cell_setting monoclinic
_symmetry_space_group_name_Hall '-P 2ybc'
_symmetry_space_group_name_H-M 'P 1 21/c 1'
_atom_sites_solution_hydrogens geom
_atom_sites_solution_primary direct
_atom_sites_solution_secondary difmap
_audit_creation_method SHELXL-97
_cell_angle_alpha 90.00
_cell_angle_beta 101.424(5)
_cell_angle_gamma 90.00
_cell_formula_units_Z 4
_cell_length_a 8.024(3)
_cell_length_b 24.945(10)
_cell_length_c 12.108(5)
_cell_measurement_reflns_used 871
_cell_measurement_temperature 293(2)
_cell_measurement_theta_max 26.618
_cell_measurement_theta_min 2.925
_cell_volume 2375.5(16)
_computing_cell_refinement 'Bruker SMART'
_computing_data_collection 'Bruker SMART'
_computing_data_reduction 'Bruker SHELXTL'
_computing_molecular_graphics 'Bruker SHELXTL'
_computing_publication_material 'Bruker SHELXTL'
_computing_structure_refinement 'SHELXL-97 (Sheldrick, 1997)'
_computing_structure_solution 'SHELXS-97 (Sheldrick, 1990)'
_diffrn_ambient_temperature 293(2)
_diffrn_measured_fraction_theta_full 0.971
_diffrn_measured_fraction_theta_max 0.971
_diffrn_measurement_device_type 'CCD area detector'
_diffrn_measurement_method 'phi and omega scans'
_diffrn_radiation_monochromator graphite
_diffrn_radiation_source 'fine-focus sealed tube'
_diffrn_radiation_type MoK\a
_diffrn_radiation_wavelength 0.71073
_diffrn_reflns_av_R_equivalents 0.0384
_diffrn_reflns_av_sigmaI/netI 0.0505
_diffrn_reflns_limit_h_max 8
_diffrn_reflns_limit_h_min -10
_diffrn_reflns_limit_k_max 28
_diffrn_reflns_limit_k_min -31
_diffrn_reflns_limit_l_max 15
_diffrn_reflns_limit_l_min -15
_diffrn_reflns_number 11108
_diffrn_reflns_theta_full 27.00
_diffrn_reflns_theta_max 27.00
_diffrn_reflns_theta_min 1.63
_exptl_absorpt_coefficient_mu 3.553
_exptl_absorpt_correction_T_max 0.7177
_exptl_absorpt_correction_T_min 0.6178
_exptl_absorpt_correction_type multi-scan
_exptl_absorpt_process_details sadabs
_exptl_crystal_colour orange
_exptl_crystal_density_diffrn 1.579
_exptl_crystal_density_method 'not measured'
_exptl_crystal_description block
_exptl_crystal_F_000 1124
_exptl_crystal_size_max 0.15
_exptl_crystal_size_mid 0.12
_exptl_crystal_size_min 0.10
_refine_diff_density_max 1.122
_refine_diff_density_min -0.771
_refine_diff_density_rms 0.099
_refine_ls_extinction_method none
_refine_ls_goodness_of_fit_ref 1.061
_refine_ls_hydrogen_treatment constr
_refine_ls_matrix_type full
_refine_ls_number_parameters 280
_refine_ls_number_reflns 5039
_refine_ls_number_restraints 0
_refine_ls_restrained_S_all 1.061
_refine_ls_R_factor_all 0.0564
_refine_ls_R_factor_gt 0.0377
_refine_ls_shift/su_max 0.001
_refine_ls_shift/su_mean 0.000
_refine_ls_structure_factor_coef Fsqd
_refine_ls_weighting_details 'calc w=1/[\s^2^(Fo^2^)+(0.0349P)^2^+0.0000P] where P=(Fo^2^+2Fc^2^)/3'
_refine_ls_weighting_scheme calc
_refine_ls_wR_factor_gt 0.0768
_refine_ls_wR_factor_ref 0.0812
_reflns_number_gt 3933
_reflns_number_total 5039
_reflns_threshold_expression >2sigma(I)
_cod_data_source_file om900246b_si_001.cif
_cod_data_source_block 2
_cod_depositor_comments
;
The following automatic conversions were performed:

'_symmetry_cell_setting' value 'Monoclinic' changed to 'monoclinic'
according to /home/saulius/struct/CIF-dictionaries/cif_core.dic
dictionary named 'cif_core.dic' version 2.4.2 from 2011-04-26.

Automatic conversion script
Id: cif_fix_values 1715 2011-07-08 13:25:40Z adriana 
;
_cod_original_cell_volume 2375.6(16)
_cod_original_sg_symbol_H-M P2(1)/c
_cod_database_code 4069521

loop_
_symmetry_equiv_pos_as_xyz
'x, y, z'
'-x, y+1/2, -z+1/2'
'-x, -y, -z'
'x, -y-1/2, z-1/2'

loop_
_atom_site_label
_atom_site_type_symbol
_atom_site_fract_x
_atom_site_fract_y
_atom_site_fract_z
_atom_site_U_iso_or_equiv
_atom_site_adp_type
_atom_site_occupancy
_atom_site_symmetry_multiplicity
_atom_site_calc_flag
_atom_site_refinement_flags
Er1 Er 0.08013(3) 0.427438(8) 0.746382(16) 0.03529(8) Uani 1 1 d .
N1 N 0.1245(6) 0.41148(14) 0.5735(3) 0.0443(11) Uani 1 1 d .
H1A H 0.1811 0.4239 0.5258 0.053 Uiso 1 1 calc R
C1 C -0.0209(6) 0.33146(17) 0.5150(4) 0.0337(10) Uani 1 1 d .
N2 N 0.0150(5) 0.37219(14) 0.5841(3) 0.0374(9) Uani 1 1 d .
C2 C -0.1478(6) 0.29275(17) 0.5340(4) 0.0344(10) Uani 1 1 d .
C3 C -0.2395(7) 0.29766(19) 0.6204(4) 0.0465(13) Uani 1 1 d .
H3A H -0.2171 0.3266 0.6696 0.056 Uiso 1 1 calc R
C4 C -0.3613(7) 0.2613(2) 0.6350(5) 0.0571(15) Uani 1 1 d .
H4A H -0.4196 0.2657 0.6935 0.068 Uiso 1 1 calc R
C5 C -0.3982(7) 0.2175(2) 0.5622(5) 0.0561(14) Uani 1 1 d .
H5A H -0.4820 0.1931 0.5711 0.067 Uiso 1 1 calc R
C6 C -0.3094(7) 0.2113(2) 0.4781(5) 0.0568(15) Uani 1 1 d .
H6A H -0.3313 0.1819 0.4303 0.068 Uiso 1 1 calc R
C7 C -0.1874(7) 0.24808(19) 0.4627(4) 0.0460(13) Uani 1 1 d .
H7A H -0.1301 0.2432 0.4038 0.055 Uiso 1 1 calc R
C8 C 0.0664(6) 0.32575(17) 0.4178(4) 0.0356(11) Uani 1 1 d .
C9 C 0.2384(7) 0.3150(2) 0.4360(5) 0.0523(14) Uani 1 1 d .
H9A H 0.2994 0.3112 0.5094 0.063 Uiso 1 1 calc R
C10 C 0.3215(9) 0.3097(2) 0.3464(6) 0.0705(18) Uani 1 1 d .
H10A H 0.4380 0.3035 0.3596 0.085 Uiso 1 1 calc R
C11 C 0.2306(11) 0.3136(3) 0.2386(6) 0.079(2) Uani 1 1 d .
H11A H 0.2846 0.3082 0.1783 0.095 Uiso 1 1 calc R
C12 C 0.0622(10) 0.3253(3) 0.2192(5) 0.074(2) Uani 1 1 d .
H12A H 0.0028 0.3300 0.1457 0.089 Uiso 1 1 calc R
C13 C -0.0216(7) 0.3301(2) 0.3080(4) 0.0490(13) Uani 1 1 d .
H13A H -0.1381 0.3364 0.2937 0.059 Uiso 1 1 calc R
C14 C -0.1632(9) 0.4998(3) 0.6857(6) 0.074(2) Uani 1 1 d .
H14A H -0.1500 0.5216 0.6256 0.089 Uiso 1 1 calc R
C15 C -0.2461(7) 0.4510(3) 0.6792(6) 0.0673(19) Uani 1 1 d .
H15A H -0.3028 0.4346 0.6134 0.081 Uiso 1 1 calc R
C16 C -0.2305(10) 0.4309(3) 0.7860(7) 0.082(2) Uani 1 1 d .
H16A H -0.2715 0.3979 0.8046 0.098 Uiso 1 1 calc R
C17 C -0.1447(8) 0.4673(3) 0.8610(5) 0.0687(19) Uani 1 1 d .
H17A H -0.1192 0.4636 0.9389 0.082 Uiso 1 1 calc R
C18 C -0.1029(9) 0.5102(3) 0.8009(7) 0.078(2) Uani 1 1 d .
H18A H -0.0448 0.5408 0.8310 0.094 Uiso 1 1 calc R
C19 C 0.1777(9) 0.3332(2) 0.8341(5) 0.0704(19) Uani 1 1 d .
H19A H 0.1233 0.3034 0.7975 0.085 Uiso 1 1 calc R
C20 C 0.1271(8) 0.3614(3) 0.9192(5) 0.0692(18) Uani 1 1 d .
H20A H 0.0326 0.3540 0.9503 0.083 Uiso 1 1 calc R
C21 C 0.2406(8) 0.4027(3) 0.9505(4) 0.0595(16) Uani 1 1 d .
H21A H 0.2353 0.4281 1.0058 0.071 Uiso 1 1 calc R
C22 C 0.3644(8) 0.3998(2) 0.8849(5) 0.0596(16) Uani 1 1 d .
H22A H 0.4573 0.4225 0.8890 0.072 Uiso 1 1 calc R
C23 C 0.3235(9) 0.3568(3) 0.8126(5) 0.0697(19) Uani 1 1 d .
H23A H 0.3839 0.3457 0.7586 0.084 Uiso 1 1 calc R
C24 C 0.2931(10) 0.5221(3) 0.6318(5) 0.088(2) Uani 1 1 d .
H24A H 0.1865 0.5311 0.5820 0.106 Uiso 1 1 calc R
H24B H 0.3502 0.4951 0.5952 0.106 Uiso 1 1 calc R
C25 C 0.4007(9) 0.5702(2) 0.6547(6) 0.0739(19) Uani 1 1 d .
H25A H 0.3396 0.6018 0.6220 0.089 Uiso 1 1 calc R
H25B H 0.5030 0.5663 0.6241 0.089 Uiso 1 1 calc R
C26 C 0.4426(11) 0.5741(3) 0.7788(6) 0.103(3) Uani 1 1 d .
H26A H 0.5636 0.5687 0.8053 0.124 Uiso 1 1 calc R
H26B H 0.4133 0.6095 0.8023 0.124 Uiso 1 1 calc R
C27 C 0.3518(13) 0.5354(3) 0.8245(6) 0.125(4) Uani 1 1 d .
H27A H 0.2721 0.5525 0.8640 0.150 Uiso 1 1 calc R
H27B H 0.4293 0.5137 0.8783 0.150 Uiso 1 1 calc R
O1 O 0.2614(5) 0.50184(13) 0.7361(3) 0.0567(10) Uani 1 1 d .

loop_
_atom_site_aniso_label
_atom_site_aniso_U_11
_atom_site_aniso_U_22
_atom_site_aniso_U_33
_atom_site_aniso_U_23
_atom_site_aniso_U_13
_atom_site_aniso_U_12
Er1 0.04156(15) 0.03669(12) 0.02803(11) -0.00235(10) 0.00792(9) 0.00048(11)
N1 0.063(3) 0.035(2) 0.038(2) -0.0032(17) 0.020(2) -0.019(2)
C1 0.034(3) 0.039(2) 0.029(2) -0.0022(19) 0.006(2) 0.002(2)
N2 0.049(3) 0.036(2) 0.0283(19) 0.0008(16) 0.0093(18) -0.0052(19)
C2 0.036(3) 0.034(2) 0.033(2) -0.0012(19) 0.007(2) 0.001(2)
C3 0.055(4) 0.044(3) 0.044(3) -0.005(2) 0.020(3) -0.008(3)
C4 0.056(4) 0.066(4) 0.056(3) 0.000(3) 0.027(3) 0.001(3)
C5 0.050(4) 0.050(3) 0.071(4) 0.000(3) 0.018(3) -0.016(3)
C6 0.056(4) 0.052(3) 0.063(4) -0.012(3) 0.013(3) -0.016(3)
C7 0.044(3) 0.051(3) 0.047(3) -0.010(2) 0.017(3) -0.007(3)
C8 0.044(3) 0.030(2) 0.034(2) -0.0037(18) 0.012(2) -0.006(2)
C9 0.051(4) 0.052(3) 0.056(3) -0.006(3) 0.016(3) -0.004(3)
C10 0.054(4) 0.065(4) 0.101(5) -0.017(4) 0.038(4) -0.008(3)
C11 0.096(6) 0.094(5) 0.064(4) -0.016(4) 0.056(4) -0.017(5)
C12 0.109(6) 0.084(5) 0.032(3) 0.001(3) 0.020(4) -0.005(4)
C13 0.049(3) 0.064(3) 0.036(3) 0.000(2) 0.012(3) 0.003(3)
C14 0.082(5) 0.069(4) 0.074(5) 0.024(4) 0.017(4) 0.034(4)
C15 0.031(3) 0.092(5) 0.071(4) -0.025(4) -0.010(3) 0.019(3)
C16 0.070(5) 0.092(5) 0.097(6) 0.001(5) 0.049(5) 0.014(4)
C17 0.064(5) 0.094(5) 0.050(3) -0.013(4) 0.019(3) 0.030(4)
C18 0.081(5) 0.053(4) 0.106(6) -0.027(4) 0.029(5) 0.012(3)
C19 0.084(5) 0.047(3) 0.067(4) 0.009(3) -0.018(4) 0.013(3)
C20 0.063(4) 0.086(5) 0.059(4) 0.043(4) 0.013(3) 0.008(4)
C21 0.068(4) 0.070(4) 0.036(3) 0.000(3) 0.000(3) 0.022(4)
C22 0.044(4) 0.067(4) 0.061(4) 0.000(3) -0.006(3) 0.005(3)
C23 0.066(5) 0.081(5) 0.062(4) 0.005(3) 0.013(3) 0.041(4)
C24 0.118(6) 0.094(5) 0.050(4) 0.005(3) 0.008(4) -0.056(5)
C25 0.079(5) 0.053(4) 0.092(5) 0.008(3) 0.022(4) -0.014(3)
C26 0.109(7) 0.092(6) 0.089(6) 0.004(4) -0.027(5) -0.053(5)
C27 0.193(10) 0.117(7) 0.067(5) -0.033(5) 0.029(6) -0.102(7)
O1 0.075(3) 0.051(2) 0.044(2) -0.0095(17) 0.012(2) -0.023(2)

loop_
_atom_type_symbol
_atom_type_description
_atom_type_scat_dispersion_real
_atom_type_scat_dispersion_imag
_atom_type_scat_source
C C 0.0033 0.0016 'International Tables Vol C Tables 4.2.6.8 and 6.1.1.4'
H H 0.0000 0.0000 'International Tables Vol C Tables 4.2.6.8 and 6.1.1.4'
N N 0.0061 0.0033 'International Tables Vol C Tables 4.2.6.8 and 6.1.1.4'
O O 0.0106 0.0060 'International Tables Vol C Tables 4.2.6.8 and 6.1.1.4'
Er Er -0.2586 4.9576 'International Tables Vol C Tables 4.2.6.8 and 6.1.1.4'

loop_
_geom_angle_atom_site_label_1
_geom_angle_atom_site_label_2
_geom_angle_atom_site_label_3
_geom_angle
N1 Er1 N2 33.66(13)
N1 Er1 O1 82.93(13)
N2 Er1 O1 116.55(12)
N1 Er1 C21 134.68(18)
N2 Er1 C21 129.06(16)
O1 Er1 C21 92.40(18)
N1 Er1 C20 127.69(19)
N2 Er1 C20 105.60(19)
O1 Er1 C20 122.53(18)
C21 Er1 C20 30.37(18)
N1 Er1 C16 120.7(2)
N2 Er1 C16 96.3(2)
O1 Er1 C16 126.55(19)
C21 Er1 C16 98.2(2)
C20 Er1 C16 82.4(2)
N1 Er1 C23 85.40(18)
N2 Er1 C23 83.80(17)
O1 Er1 C23 96.5(2)
C21 Er1 C23 50.22(19)
C20 Er1 C23 50.1(2)
C16 Er1 C23 129.7(2)
N1 Er1 C19 97.44(19)
N2 Er1 C19 79.32(17)
O1 Er1 C19 125.59(19)
C21 Er1 C19 50.14(19)
C20 Er1 C19 30.27(19)
C16 Er1 C19 99.9(2)
C23 Er1 C19 30.36(19)
N1 Er1 C22 105.76(19)
N2 Er1 C22 113.29(17)
O1 Er1 C22 77.09(17)
C21 Er1 C22 30.64(18)
C20 Er1 C22 50.3(2)
C16 Er1 C22 128.5(2)
C23 Er1 C22 30.38(18)
C19 Er1 C22 50.3(2)
N1 Er1 C15 94.75(19)
N2 Er1 C15 80.34(17)
O1 Er1 C15 112.86(19)
C21 Er1 C15 127.8(2)
C20 Er1 C15 111.1(2)
C16 Er1 C15 30.1(2)
C23 Er1 C15 150.4(2)
C19 Er1 C15 121.2(2)
C22 Er1 C15 158.4(2)
N1 Er1 C14 96.14(19)
N2 Er1 C14 97.85(19)
O1 Er1 C14 83.0(2)
C21 Er1 C14 128.1(2)
C20 Er1 C14 128.9(2)
C16 Er1 C14 50.0(2)
C23 Er1 C14 178.3(2)
C19 Er1 C14 149.6(2)
C22 Er1 C14 148.1(2)
C15 Er1 C14 30.2(2)
N1 Er1 C17 143.44(18)
N2 Er1 C17 125.80(18)
O1 Er1 C17 102.68(19)
C21 Er1 C17 81.63(19)
C20 Er1 C17 79.9(2)
C16 Er1 C17 29.89(19)
C23 Er1 C17 128.8(2)
C19 Er1 C17 107.4(2)
C22 Er1 C17 110.7(2)
C15 Er1 C17 49.5(2)
C14 Er1 C17 49.9(2)
N2 N1 Er1 79.1(2)
N2 N1 H1A 140.4
Er1 N1 H1A 140.4
N2 C1 C2 119.1(4)
N2 C1 C8 119.9(4)
C2 C1 C8 121.0(4)
C1 N2 N1 124.9(4)
C1 N2 Er1 164.3(3)
N1 N2 Er1 67.2(2)
C3 C2 C7 116.1(4)
C3 C2 C1 123.3(4)
C7 C2 C1 120.6(4)
C4 C3 C2 122.1(5)
C4 C3 H3A 118.9
C2 C3 H3A 118.9
C3 C4 C5 120.3(5)
C3 C4 H4A 119.9
C5 C4 H4A 119.9
C6 C5 C4 118.9(5)
C6 C5 H5A 120.6
C4 C5 H5A 120.6
C5 C6 C7 121.0(5)
C5 C6 H6A 119.5
C7 C6 H6A 119.5
C6 C7 C2 121.5(5)
C6 C7 H7A 119.2
C2 C7 H7A 119.2
C9 C8 C13 118.3(5)
C9 C8 C1 120.2(4)
C13 C8 C1 121.5(5)
C8 C9 C10 120.9(6)
C8 C9 H9A 119.6
C10 C9 H9A 119.6
C11 C10 C9 119.5(6)
C11 C10 H10A 120.3
C9 C10 H10A 120.3
C12 C11 C10 120.4(6)
C12 C11 H11A 119.8
C10 C11 H11A 119.8
C11 C12 C13 120.4(6)
C11 C12 H12A 119.8
C13 C12 H12A 119.8
C8 C13 C12 120.5(6)
C8 C13 H13A 119.7
C12 C13 H13A 119.7
C15 C14 C18 106.6(6)
C15 C14 Er1 74.7(3)
C18 C14 Er1 76.2(3)
C15 C14 H14A 126.7
C18 C14 H14A 126.7
Er1 C14 H14A 114.9
C16 C15 C14 108.4(6)
C16 C15 Er1 74.3(4)
C14 C15 Er1 75.1(3)
C16 C15 H15A 125.8
C14 C15 H15A 125.8
Er1 C15 H15A 116.8
C17 C16 C15 108.9(7)
C17 C16 Er1 76.9(4)
C15 C16 Er1 75.7(4)
C17 C16 H16A 125.6
C15 C16 H16A 125.6
Er1 C16 H16A 114.1
C16 C17 C18 108.0(6)
C16 C17 Er1 73.3(4)
C18 C17 Er1 75.8(4)
C16 C17 H17A 126.0
C18 C17 H17A 126.0
Er1 C17 H17A 117.0
C17 C18 C14 108.0(6)
C17 C18 Er1 74.6(3)
C14 C18 Er1 73.3(3)
C17 C18 H18A 126.0
C14 C18 H18A 126.0
Er1 C18 H18A 118.1
C20 C19 C23 108.1(6)
C20 C19 Er1 74.7(3)
C23 C19 Er1 74.8(3)
C20 C19 H19A 126.0
C23 C19 H19A 126.0
Er1 C19 H19A 116.6
C19 C20 C21 108.2(6)
C19 C20 Er1 75.0(3)
C21 C20 Er1 74.5(3)
C19 C20 H20A 125.9
C21 C20 H20A 125.9
Er1 C20 H20A 116.6
C20 C21 C22 108.2(6)
C20 C21 Er1 75.1(3)
C22 C21 Er1 75.4(3)
C20 C21 H21A 125.9
C22 C21 H21A 125.9
Er1 C21 H21A 115.8
C23 C22 C21 107.1(6)
C23 C22 Er1 74.5(3)
C21 C22 Er1 74.0(3)
C23 C22 H22A 126.4
C21 C22 H22A 126.4
Er1 C22 H22A 117.2
C19 C23 C22 108.4(6)
C19 C23 Er1 74.8(3)
C22 C23 Er1 75.1(3)
C19 C23 H23A 125.8
C22 C23 H23A 125.8
Er1 C23 H23A 116.3
O1 C24 C25 108.8(5)
O1 C24 H24A 109.9
C25 C24 H24A 109.9
O1 C24 H24B 109.9
C25 C24 H24B 109.9
H24A C24 H24B 108.3
C24 C25 C26 104.6(5)
C24 C25 H25A 110.8
C26 C25 H25A 110.8
C24 C25 H25B 110.8
C26 C25 H25B 110.8
H25A C25 H25B 108.9
C27 C26 C25 109.1(6)
C27 C26 H26A 109.9
C25 C26 H26A 109.9
C27 C26 H26B 109.9
C25 C26 H26B 109.9
H26A C26 H26B 108.3
C26 C27 O1 109.6(6)
C26 C27 H27A 109.8
O1 C27 H27A 109.8
C26 C27 H27B 109.8
O1 C27 H27B 109.8
H27A C27 H27B 108.2
C24 O1 C27 107.5(4)
C24 O1 Er1 122.7(3)
C27 O1 Er1 129.7(4)

loop_
_geom_bond_atom_site_label_1
_geom_bond_atom_site_label_2
_geom_bond_distance
Er1 N1 2.227(4)
Er1 N2 2.372(4)
Er1 O1 2.376(4)
Er1 C21 2.624(5)
Er1 C20 2.631(5)
Er1 C16 2.631(7)
Er1 C23 2.634(6)
Er1 C19 2.635(5)
Er1 C22 2.641(5)
Er1 C15 2.649(5)
Er1 C14 2.654(6)
Er1 C17 2.676(6)
N1 N2 1.339(5)
N1 H1A 0.8600
C1 N2 1.311(5)
C1 C2 1.454(6)
C1 C8 1.492(6)
C2 C3 1.399(6)
C2 C7 1.407(6)
C3 C4 1.371(7)
C3 H3A 0.9300
C4 C5 1.396(7)
C4 H4A 0.9300
C5 C6 1.364(7)
C5 H5A 0.9300
C6 C7 1.380(7)
C6 H6A 0.9300
C7 H7A 0.9300
C8 C9 1.380(7)
C8 C13 1.381(7)
C9 C10 1.388(8)
C9 H9A 0.9300
C10 C11 1.366(9)
C10 H10A 0.9300
C11 C12 1.357(9)
C11 H11A 0.9300
C12 C13 1.381(8)
C12 H12A 0.9300
C13 H13A 0.9300
C14 C15 1.383(9)
C14 C18 1.407(9)
C14 H14A 0.9300
C15 C16 1.369(9)
C15 H15A 0.9300
C16 C17 1.369(9)
C16 H16A 0.9300
C17 C18 1.373(9)
C17 H17A 0.9300
C18 H18A 0.9300
C19 C20 1.375(8)
C19 C23 1.380(9)
C19 H19A 0.9300
C20 C21 1.377(8)
C20 H20A 0.9300
C21 C22 1.391(8)
C21 H21A 0.9300
C22 C23 1.382(8)
C22 H22A 0.9300
C23 H23A 0.9300
C24 O1 1.429(7)
C24 C25 1.472(8)
C24 H24A 0.9700
C24 H24B 0.9700
C25 C26 1.476(9)
C25 H25A 0.9700
C25 H25B 0.9700
C26 C27 1.390(9)
C26 H26A 0.9700
C26 H26B 0.9700
C27 O1 1.437(7)
C27 H27A 0.9700
C27 H27B 0.9700
